data_7717484
loop_
_publ_author_name
'Zi&#xf3;&#x142;kowska, Aleksandra'
'Kruczy&#x144;ski, Tomasz'
'Gudat, Dietrich'
'Ponikiewski, &#x141;ukasz'

_publ_section_title
;
 Phosphanylphosphaalkenes as precursors for metallaphosphaalkene
 complexes.
;
_journal_issue 48
_journal_name_full 'Dalton transactions (Cambridge, England : 2003)'
_journal_page_first 19107
_journal_page_last 19111
_journal_paper_doi 10.1039/d4dt03012e
_journal_volume 53
_journal_year 2024
_chemical_formula_moiety 'C66 H76 N4 P4, C5 H12'
_chemical_formula_sum 'C71 H88 N4 P4'
_chemical_formula_weight 1121.33
_space_group_IT_number 14
_space_group_name_Hall '-P 2yn'
_space_group_name_H-M_alt 'P 1 21/n 1'
_symmetry_cell_setting monoclinic
_symmetry_Int_Tables_number 14
_symmetry_space_group_name_Hall '-P 2yn'
_symmetry_space_group_name_H-M 'P 1 21/n 1'
_atom_sites_solution_hydrogens geom
_audit_conform_dict_location ftp://ftp.iucr.org/pub/cif_core.dic
_audit_conform_dict_name cif_core.dic
_audit_conform_dict_version 2.4.3
_audit_creation_date 2024-03-14T11:24:23-00:00
_audit_creation_method 'WinGX routine CIF_UPDATE'
_audit_update_record
;
2024-09-23 deposited with the CCDC.	2024-11-13 downloaded from the CCDC.
;
_cell_angle_alpha 90
_cell_angle_beta 96.391(5)
_cell_angle_gamma 90
_cell_formula_units_Z 4
_cell_length_a 14.2680(10)
_cell_length_b 23.3514(16)
_cell_length_c 18.7576(13)
_cell_measurement_reflns_used 20990
_cell_measurement_temperature 120(2)
_cell_measurement_theta_max 29.57
_cell_measurement_theta_min 2.09
_cell_measurement_wavelength 0.71073
_cell_volume 6210.8(7)
_computing_cell_refinement
;
X-Area Recipe 1.34.0.0 (STOE, 2019)
;
_computing_data_collection
;
X-Area WinXpose 2.0.22.0 (STOE, 2016)
;
_computing_data_reduction
;
X-Area Integrate 1.77.0.0 (STOE, 2019)
X-Area LANA 1.77.1.0 (STOE, 2019)
;
_computing_molecular_graphics 'Ortep for Windows (Farrugia, 2012)'
_computing_publication_material 'WinGX publication routines (Farrugia, 2012)'
_computing_structure_refinement 'SHELXL-2018/1 (Sheldrick, 2018)'
_computing_structure_solution 'SHELXT 2014/5 (Sheldrick, 2014)'
_diffrn_ambient_temperature 120(2)
_diffrn_detector 'image plate (34 cm diameter)'
_diffrn_detector_area_resol_mean 6.67
_diffrn_detector_type 'STOE Imaging Plate'
_diffrn_measured_fraction_theta_full 0.992
_diffrn_measured_fraction_theta_max 0.977
_diffrn_measurement_details ' 203 frames, detector distance = 100 mm'
_diffrn_measurement_device '2-circle diffractometer'
_diffrn_measurement_device_type 'STOE IPDS 2T'
_diffrn_measurement_method 'rotation method, \w scans'
_diffrn_radiation_collimation '0.6 mm diameter'
_diffrn_radiation_monochromator 'parabolic x-ray mirror'
_diffrn_radiation_polarisn_norm 270
_diffrn_radiation_probe x-ray
_diffrn_radiation_type MoK\a
_diffrn_radiation_wavelength 0.71073
_diffrn_reflns_av_R_equivalents 0.0639
_diffrn_reflns_av_unetI/netI 0.0911
_diffrn_reflns_Laue_measured_fraction_full 0.992
_diffrn_reflns_Laue_measured_fraction_max 0.977
_diffrn_reflns_limit_h_max 19
_diffrn_reflns_limit_h_min -15
_diffrn_reflns_limit_k_max 30
_diffrn_reflns_limit_k_min -31
_diffrn_reflns_limit_l_max 25
_diffrn_reflns_limit_l_min -25
_diffrn_reflns_number 35140
_diffrn_reflns_point_group_measured_fraction_full 0.992
_diffrn_reflns_point_group_measured_fraction_max 0.977
_diffrn_reflns_theta_full 25.242
_diffrn_reflns_theta_max 29.334
_diffrn_reflns_theta_min 2.058
_diffrn_source 'GeniX Mo, 0.05 x 0.05 mm2 microfocus'
_diffrn_source_current 1.000
_diffrn_source_power 0.050
_diffrn_source_voltage 50
_exptl_absorpt_coefficient_mu 0.167
_exptl_absorpt_correction_type none
_exptl_crystal_colour yellow
_exptl_crystal_density_diffrn 1.199
_exptl_crystal_density_method 'not measured'
_exptl_crystal_description block
_exptl_crystal_F_000 2408
_exptl_crystal_size_max 0.15
_exptl_crystal_size_mid 0.15
_exptl_crystal_size_min 0.14
_refine_diff_density_max 0.428
_refine_diff_density_min -0.445
_refine_diff_density_rms 0.086
_refine_ls_extinction_method none
_refine_ls_goodness_of_fit_ref 1.111
_refine_ls_hydrogen_treatment constr
_refine_ls_matrix_type full
_refine_ls_number_constraints 0
_refine_ls_number_parameters 722
_refine_ls_number_reflns 16647
_refine_ls_number_restraints 0
_refine_ls_restrained_S_all 1.111
_refine_ls_R_factor_all 0.1605
_refine_ls_R_factor_gt 0.0839
_refine_ls_shift/su_max 0
_refine_ls_shift/su_mean 0
_refine_ls_structure_factor_coef Fsqd
_refine_ls_weighting_details 'w=1/[\s^2^(Fo^2^)+(0.0126P)^2^+17.8271P] where P=(Fo^2^+2Fc^2^)/3'
_refine_ls_weighting_scheme calc
_refine_ls_wR_factor_gt 0.1429
_refine_ls_wR_factor_ref 0.1775
_reflns_Friedel_coverage 0
_reflns_number_gt 10035
_reflns_number_total 16647
_reflns_threshold_expression 'I > 2\s(I)'
_cod_data_source_file d4dt03012e2.cif
_cod_data_source_block shelx
_cod_depositor_comments 'Adding full bibliography for 7717484--7717490.cif.'
_cod_original_sg_symbol_H-M 'P 21/n'
_cod_database_code 7717484
_shelx_estimated_absorpt_t_min 0.975
_shelx_estimated_absorpt_t_max 0.977

loop_
_symmetry_equiv_pos_as_xyz
'x, y, z'
'-x+1/2, y+1/2, -z+1/2'
'-x, -y, -z'
'x-1/2, -y-1/2, z-1/2'

loop_
_atom_site_label
_atom_site_type_symbol
_atom_site_fract_x
_atom_site_fract_y
_atom_site_fract_z
_atom_site_U_iso_or_equiv
_atom_site_adp_type
_atom_site_occupancy
_atom_site_site_symmetry_order
_atom_site_calc_flag
_atom_site_refinement_flags_posn
_atom_site_refinement_flags_adp
_atom_site_refinement_flags_occupancy
_atom_site_disorder_assembly
_atom_site_disorder_group
C1 C 0.5677(2) 0.33524(15) 0.57331(17) 0.0212(7) Uani 1 1 d . . . . .
C2 C 0.4607(2) 0.34221(15) 0.55544(17) 0.0208(7) Uani 1 1 d . . . . .
C3 C 0.4033(2) 0.29419(15) 0.56075(18) 0.0230(7) Uani 1 1 d . . . . .
H3 H 0.430831 0.259338 0.578866 0.028 Uiso 1 1 calc R U . . .
C4 C 0.3070(2) 0.29649(15) 0.54008(18) 0.0227(7) Uani 1 1 d . . . . .
H4 H 0.269642 0.263311 0.544861 0.027 Uiso 1 1 calc R U . . .
C5 C 0.2638(2) 0.34658(15) 0.51241(17) 0.0217(7) Uani 1 1 d . . . . .
C6 C 0.3213(2) 0.39454(15) 0.50721(18) 0.0222(7) Uani 1 1 d . . . . .
H6 H 0.293842 0.429367 0.488982 0.027 Uiso 1 1 calc R U . . .
C7 C 0.4176(2) 0.39238(15) 0.52809(17) 0.0219(7) Uani 1 1 d . . . . .
H7 H 0.454826 0.425658 0.523671 0.026 Uiso 1 1 calc R U . . .
C8 C 0.1610(2) 0.34964(15) 0.48977(18) 0.0225(7) Uani 1 1 d . . . . .
C9 C 0.0966(3) 0.32212(16) 0.5291(2) 0.0288(8) Uani 1 1 d . . . . .
H9 H 0.118878 0.300338 0.570268 0.035 Uiso 1 1 calc R U . . .
C10 C 0.0002(3) 0.32629(17) 0.5085(2) 0.0322(9) Uani 1 1 d . . . . .
H10 H -0.042822 0.307603 0.535979 0.039 Uiso 1 1 calc R U . . .
C11 C -0.0335(3) 0.35733(17) 0.4486(2) 0.0330(9) Uani 1 1 d . . . . .
H11 H -0.09938 0.359967 0.434605 0.04 Uiso 1 1 calc R U . . .
C12 C 0.0295(3) 0.38465(18) 0.4089(2) 0.0316(8) Uani 1 1 d . . . . .
H12 H 0.006601 0.405801 0.367327 0.038 Uiso 1 1 calc R U . . .
C13 C 0.1259(2) 0.38137(16) 0.42942(19) 0.0268(8) Uani 1 1 d . . . . .
H13 H 0.168333 0.400849 0.402229 0.032 Uiso 1 1 calc R U . . .
C14 C 0.6089(2) 0.30833(14) 0.50839(18) 0.0206(7) Uani 1 1 d . . . . .
C15 C 0.5527(2) 0.29166(15) 0.44695(18) 0.0233(7) Uani 1 1 d . . . . .
H15 H 0.486792 0.298623 0.44343 0.028 Uiso 1 1 calc R U . . .
C16 C 0.5904(2) 0.26493(16) 0.39012(19) 0.0257(7) Uani 1 1 d . . . . .
H16 H 0.549686 0.254739 0.348503 0.031 Uiso 1 1 calc R U . . .
C17 C 0.6865(2) 0.25279(15) 0.39294(18) 0.0220(7) Uani 1 1 d . . . . .
C18 C 0.7435(2) 0.26994(15) 0.45459(18) 0.0233(7) Uani 1 1 d . . . . .
H18 H 0.809375 0.262792 0.458403 0.028 Uiso 1 1 calc R U . . .
C19 C 0.7053(2) 0.29729(15) 0.51047(18) 0.0236(7) Uani 1 1 d . . . . .
H19 H 0.746132 0.308859 0.551409 0.028 Uiso 1 1 calc R U . . .
C20 C 0.7264(3) 0.22211(15) 0.33332(18) 0.0248(7) Uani 1 1 d . . . . .
C21 C 0.6712(3) 0.18513(16) 0.28830(19) 0.0290(8) Uani 1 1 d . . . . .
H21 H 0.607404 0.178866 0.296129 0.035 Uiso 1 1 calc R U . . .
C22 C 0.7074(3) 0.15723(18) 0.2323(2) 0.0331(9) Uani 1 1 d . . . . .
H22 H 0.668104 0.132641 0.201651 0.04 Uiso 1 1 calc R U . . .
C23 C 0.8003(3) 0.16505(17) 0.2208(2) 0.0320(9) Uani 1 1 d . . . . .
H23 H 0.82554 0.145819 0.182602 0.038 Uiso 1 1 calc R U . . .
C24 C 0.8561(3) 0.20127(18) 0.2657(2) 0.0330(9) Uani 1 1 d . . . . .
H24 H 0.920259 0.206857 0.258247 0.04 Uiso 1 1 calc R U . . .
C25 C 0.8198(3) 0.22946(17) 0.3213(2) 0.0301(8) Uani 1 1 d . . . . .
H25 H 0.859268 0.254171 0.351617 0.036 Uiso 1 1 calc R U . . .
C26 C 0.6265(2) 0.39089(14) 0.60435(18) 0.0212(7) Uani 1 1 d . . . . .
C27 C 0.6823(2) 0.41977(14) 0.54957(17) 0.0192(7) Uani 1 1 d . . . . .
C28 C 0.6408(2) 0.43210(15) 0.48048(18) 0.0225(7) Uani 1 1 d . . . . .
H28 H 0.5762 0.422997 0.467824 0.027 Uiso 1 1 calc R U . . .
C29 C 0.6911(2) 0.45725(14) 0.42978(18) 0.0226(7) Uani 1 1 d . . . . .
H29 H 0.660271 0.465106 0.383289 0.027 Uiso 1 1 calc R U . . .
C30 C 0.7861(2) 0.47129(14) 0.44557(17) 0.0200(7) Uani 1 1 d . . . . .
C31 C 0.8275(2) 0.46201(14) 0.51562(17) 0.0209(7) Uani 1 1 d . . . . .
H31 H 0.890934 0.473332 0.528992 0.025 Uiso 1 1 calc R U . . .
C32 C 0.7765(2) 0.43634(15) 0.56599(18) 0.0225(7) Uani 1 1 d . . . . .
H32 H 0.806534 0.429842 0.61306 0.027 Uiso 1 1 calc R U . . .
C33 C 0.8408(2) 0.49464(15) 0.38914(18) 0.0225(7) Uani 1 1 d . . . . .
C34 C 0.8199(3) 0.47619(17) 0.31784(19) 0.0284(8) Uani 1 1 d . . . . .
H34 H 0.770377 0.449482 0.305942 0.034 Uiso 1 1 calc R U . . .
C35 C 0.8713(3) 0.49687(18) 0.2648(2) 0.0322(9) Uani 1 1 d . . . . .
H35 H 0.856615 0.484334 0.216661 0.039 Uiso 1 1 calc R U . . .
C36 C 0.9433(3) 0.53531(18) 0.2812(2) 0.0331(9) Uani 1 1 d . . . . .
H36 H 0.977798 0.549499 0.24449 0.04 Uiso 1 1 calc R U . . .
C37 C 0.9658(3) 0.55350(17) 0.3518(2) 0.0298(8) Uani 1 1 d . . . . .
H37 H 1.016232 0.579651 0.363303 0.036 Uiso 1 1 calc R U . . .
C38 C 0.9144(2) 0.53332(15) 0.40526(18) 0.0238(7) Uani 1 1 d . . . . .
H38 H 0.929506 0.546051 0.453267 0.029 Uiso 1 1 calc R U . . .
C39 C 0.5693(2) 0.43555(15) 0.64103(17) 0.0207(7) Uani 1 1 d . . . . .
C40 C 0.5845(2) 0.49404(15) 0.63293(18) 0.0236(7) Uani 1 1 d . . . . .
H40 H 0.627123 0.506508 0.600654 0.028 Uiso 1 1 calc R U . . .
C41 C 0.5386(2) 0.53479(15) 0.67112(19) 0.0243(7) Uani 1 1 d . . . . .
H41 H 0.550441 0.574311 0.664114 0.029 Uiso 1 1 calc R U . . .
C42 C 0.4759(2) 0.51860(15) 0.71924(18) 0.0232(7) Uani 1 1 d . . . . .
C43 C 0.4577(2) 0.46015(15) 0.72539(18) 0.0239(7) Uani 1 1 d . . . . .
H43 H 0.413113 0.447789 0.756152 0.029 Uiso 1 1 calc R U . . .
C44 C 0.5036(2) 0.41970(15) 0.68734(17) 0.0222(7) Uani 1 1 d . . . . .
H44 H 0.489818 0.380259 0.692958 0.027 Uiso 1 1 calc R U . . .
C45 C 0.4315(2) 0.56166(15) 0.76299(19) 0.0249(7) Uani 1 1 d . . . . .
C46 C 0.4092(3) 0.61685(16) 0.7381(2) 0.0294(8) Uani 1 1 d . . . . .
H46 H 0.4226 0.627258 0.691341 0.035 Uiso 1 1 calc R U . . .
C47 C 0.3682(3) 0.65683(18) 0.7792(2) 0.0360(9) Uani 1 1 d . . . . .
H47 H 0.354199 0.694183 0.760922 0.043 Uiso 1 1 calc R U . . .
C48 C 0.3477(3) 0.64195(19) 0.8473(2) 0.0422(10) Uani 1 1 d . . . . .
H48 H 0.319512 0.669049 0.876039 0.051 Uiso 1 1 calc R U . . .
C49 C 0.3685(4) 0.5877(2) 0.8730(2) 0.0457(11) Uani 1 1 d . . . . .
H49 H 0.353934 0.577346 0.919452 0.055 Uiso 1 1 calc R U . . .
C50 C 0.4103(3) 0.54804(18) 0.8318(2) 0.0374(9) Uani 1 1 d . . . . .
H50 H 0.424867 0.51095 0.850703 0.045 Uiso 1 1 calc R U . . .
C51 C 0.5089(3) 0.12383(17) 0.5806(2) 0.0342(9) Uani 1 1 d . . . . .
H51A H 0.533039 0.133828 0.53469 0.041 Uiso 1 1 calc R U . . .
H51B H 0.439175 0.124257 0.572289 0.041 Uiso 1 1 calc R U . . .
C52 C 0.5408(4) 0.06382(18) 0.6013(2) 0.0458(11) Uani 1 1 d . . . . .
H52A H 0.609827 0.062687 0.609324 0.069 Uiso 1 1 calc R U . . .
H52B H 0.518596 0.037268 0.562592 0.069 Uiso 1 1 calc R U . . .
H52C H 0.514654 0.052579 0.645365 0.069 Uiso 1 1 calc R U . . .
C53 C 0.5044(3) 0.16155(17) 0.7039(2) 0.0329(9) Uani 1 1 d . . . . .
H53A H 0.524939 0.194925 0.734263 0.039 Uiso 1 1 calc R U . . .
H53B H 0.533005 0.126882 0.727687 0.039 Uiso 1 1 calc R U . . .
C54 C 0.3981(3) 0.1566(2) 0.6995(3) 0.0466(11) Uani 1 1 d . . . . .
H54A H 0.36899 0.190039 0.674371 0.07 Uiso 1 1 calc R U . . .
H54B H 0.378884 0.154795 0.747996 0.07 Uiso 1 1 calc R U . . .
H54C H 0.377488 0.121719 0.673163 0.07 Uiso 1 1 calc R U . . .
C55 C 0.8207(3) 0.1710(2) 0.6473(3) 0.0444(11) Uani 1 1 d . . . . .
H55A H 0.806527 0.161343 0.595859 0.053 Uiso 1 1 calc R U . . .
H55B H 0.852296 0.137428 0.671619 0.053 Uiso 1 1 calc R U . . .
C56 C 0.8885(3) 0.2212(2) 0.6543(3) 0.0519(13) Uani 1 1 d . . . . .
H56A H 0.85707 0.255208 0.632348 0.078 Uiso 1 1 calc R U . . .
H56B H 0.943852 0.212117 0.629813 0.078 Uiso 1 1 calc R U . . .
H56C H 0.908301 0.228624 0.705125 0.078 Uiso 1 1 calc R U . . .
C57 C 0.7390(3) 0.1945(2) 0.7541(2) 0.0400(10) Uani 1 1 d . . . . .
H57A H 0.675924 0.19026 0.770823 0.048 Uiso 1 1 calc R U . . .
H57B H 0.757557 0.235189 0.760303 0.048 Uiso 1 1 calc R U . . .
C58 C 0.8082(3) 0.1585(2) 0.8016(3) 0.0472(11) Uani 1 1 d . . . . .
H58A H 0.792948 0.117908 0.794144 0.071 Uiso 1 1 calc R U . . .
H58B H 0.804371 0.168536 0.85196 0.071 Uiso 1 1 calc R U . . .
H58C H 0.872256 0.165827 0.789634 0.071 Uiso 1 1 calc R U . . .
C59 C 0.7046(3) 0.29780(19) 0.8909(2) 0.0398(10) Uani 1 1 d . . . . .
H59A H 0.710331 0.323938 0.93271 0.048 Uiso 1 1 calc R U . . .
H59B H 0.743236 0.263461 0.90449 0.048 Uiso 1 1 calc R U . . .
C60 C 0.6030(3) 0.2797(2) 0.8755(2) 0.0483(12) Uani 1 1 d . . . . .
H60A H 0.563052 0.313658 0.866913 0.072 Uiso 1 1 calc R U . . .
H60B H 0.584153 0.25844 0.91665 0.072 Uiso 1 1 calc R U . . .
H60C H 0.59571 0.255101 0.832863 0.072 Uiso 1 1 calc R U . . .
C61 C 0.8470(3) 0.32216(18) 0.8335(2) 0.0347(9) Uani 1 1 d . . . . .
H61A H 0.867201 0.341263 0.790656 0.042 Uiso 1 1 calc R U . . .
H61B H 0.863968 0.281162 0.830975 0.042 Uiso 1 1 calc R U . . .
C62 C 0.9015(3) 0.3481(2) 0.9001(2) 0.0459(11) Uani 1 1 d . . . . .
H62A H 0.883539 0.388364 0.904324 0.069 Uiso 1 1 calc R U . . .
H62B H 0.969303 0.345552 0.896248 0.069 Uiso 1 1 calc R U . . .
H62C H 0.886763 0.327082 0.942711 0.069 Uiso 1 1 calc R U . . .
C63 C 0.6850(3) 0.48125(18) 0.8434(2) 0.0347(9) Uani 1 1 d . . . . .
H63A H 0.615973 0.474872 0.838449 0.042 Uiso 1 1 calc R U . . .
H63B H 0.695951 0.521553 0.830207 0.042 Uiso 1 1 calc R U . . .
C64 C 0.7236(3) 0.4723(2) 0.9212(2) 0.0462(11) Uani 1 1 d . . . . .
H64A H 0.713424 0.432498 0.934804 0.069 Uiso 1 1 calc R U . . .
H64B H 0.690955 0.497944 0.951672 0.069 Uiso 1 1 calc R U . . .
H64C H 0.79124 0.480834 0.927325 0.069 Uiso 1 1 calc R U . . .
C65 C 0.8202(3) 0.46000(17) 0.7743(2) 0.0300(8) Uani 1 1 d . . . . .
H65A H 0.843679 0.429789 0.743808 0.036 Uiso 1 1 calc R U . . .
H65B H 0.864222 0.462434 0.818874 0.036 Uiso 1 1 calc R U . . .
C66 C 0.8203(3) 0.51747(18) 0.7346(2) 0.0365(9) Uani 1 1 d . . . . .
H66A H 0.772698 0.516616 0.692732 0.055 Uiso 1 1 calc R U . . .
H66B H 0.882627 0.524098 0.718976 0.055 Uiso 1 1 calc R U . . .
H66C H 0.805519 0.548396 0.766912 0.055 Uiso 1 1 calc R U . . .
C67 C 0.4884(4) 0.4061(3) 0.9440(3) 0.0737(17) Uani 1 1 d . . . . .
H67A H 0.484474 0.402633 0.89164 0.111 Uiso 1 1 calc R U . . .
H67B H 0.539414 0.38162 0.966075 0.111 Uiso 1 1 calc R U . . .
H67C H 0.501301 0.446003 0.957887 0.111 Uiso 1 1 calc R U . . .
C68 C 0.3985(4) 0.3880(2) 0.9684(3) 0.0587(14) Uani 1 1 d . . . . .
H68A H 0.40062 0.396092 1.020359 0.07 Uiso 1 1 calc R U . . .
H68B H 0.391752 0.346125 0.961797 0.07 Uiso 1 1 calc R U . . .
C69 C 0.3125(4) 0.4170(2) 0.9298(3) 0.0528(13) Uani 1 1 d . . . . .
H69A H 0.322682 0.458951 0.932191 0.063 Uiso 1 1 calc R U . . .
H69B H 0.307412 0.405839 0.878628 0.063 Uiso 1 1 calc R U . . .
C70 C 0.2198(4) 0.4040(2) 0.9580(3) 0.0520(12) Uani 1 1 d . . . . .
H70A H 0.206119 0.362578 0.951992 0.062 Uiso 1 1 calc R U . . .
H70B H 0.225303 0.412689 1.009956 0.062 Uiso 1 1 calc R U . . .
C71 C 0.1390(4) 0.4377(2) 0.9204(3) 0.0556(13) Uani 1 1 d . . . . .
H71A H 0.152179 0.478727 0.926099 0.083 Uiso 1 1 calc R U . . .
H71B H 0.080973 0.428375 0.941342 0.083 Uiso 1 1 calc R U . . .
H71C H 0.131367 0.427928 0.869271 0.083 Uiso 1 1 calc R U . . .
N1 N 0.5397(2) 0.16812(13) 0.63383(17) 0.0286(7) Uani 1 1 d . . . . .
N2 N 0.7309(2) 0.18088(14) 0.67747(18) 0.0330(7) Uani 1 1 d . . . . .
N3 N 0.7442(2) 0.32677(14) 0.83071(16) 0.0308(7) Uani 1 1 d . . . . .
N4 N 0.7269(2) 0.44353(13) 0.79271(16) 0.0278(7) Uani 1 1 d . . . . .
P1 P 0.63991(7) 0.20283(4) 0.61773(5) 0.0254(2) Uani 1 1 d . . . . .
P2 P 0.59268(6) 0.28794(4) 0.65915(5) 0.02171(18) Uani 1 1 d . . . . .
P3 P 0.71065(6) 0.34945(4) 0.67616(5) 0.02139(18) Uani 1 1 d . . . . .
P4 P 0.67685(7) 0.37784(4) 0.78488(5) 0.0242(2) Uani 1 1 d . . . . .

loop_
_atom_site_aniso_label
_atom_site_aniso_U_11
_atom_site_aniso_U_22
_atom_site_aniso_U_33
_atom_site_aniso_U_23
_atom_site_aniso_U_13
_atom_site_aniso_U_12
C1 0.0181(15) 0.0238(17) 0.0211(16) 0.0000(13) 0.0000(12) 0.0009(14)
C2 0.0196(16) 0.0244(17) 0.0184(15) 0.0003(13) 0.0020(12) 0.0016(14)
C3 0.0255(17) 0.0203(17) 0.0233(16) -0.0017(13) 0.0022(13) -0.0002(15)
C4 0.0218(16) 0.0216(17) 0.0243(17) -0.0015(13) 0.0013(13) -0.0022(14)
C5 0.0194(16) 0.0240(17) 0.0215(16) -0.0029(13) 0.0018(12) -0.0022(14)
C6 0.0211(16) 0.0219(17) 0.0233(17) 0.0007(13) 0.0010(13) 0.0025(14)
C7 0.0196(16) 0.0231(17) 0.0226(16) 0.0016(13) 0.0011(13) -0.0025(14)
C8 0.0172(15) 0.0213(17) 0.0287(18) -0.0043(14) 0.0016(13) -0.0002(14)
C9 0.0280(19) 0.0265(19) 0.032(2) -0.0039(15) 0.0046(15) -0.0039(16)
C10 0.0246(18) 0.033(2) 0.040(2) -0.0041(17) 0.0075(16) -0.0040(17)
C11 0.0198(17) 0.035(2) 0.043(2) -0.0085(18) -0.0006(16) -0.0010(17)
C12 0.0268(19) 0.037(2) 0.0293(19) -0.0037(16) -0.0021(15) 0.0045(18)
C13 0.0227(17) 0.0295(19) 0.0280(18) -0.0029(15) 0.0023(14) 0.0004(16)
C14 0.0214(16) 0.0158(16) 0.0246(17) 0.0006(13) 0.0031(13) -0.0003(13)
C15 0.0195(16) 0.0244(18) 0.0258(17) -0.0041(14) 0.0016(13) 0.0004(15)
C16 0.0211(17) 0.0310(19) 0.0242(17) -0.0014(15) -0.0006(13) -0.0020(15)
C17 0.0233(17) 0.0220(17) 0.0210(16) -0.0010(13) 0.0030(13) -0.0015(14)
C18 0.0193(16) 0.0247(18) 0.0257(17) 0.0028(14) 0.0022(13) 0.0023(14)
C19 0.0226(16) 0.0250(18) 0.0224(16) -0.0022(14) -0.0009(13) -0.0004(15)
C20 0.0269(18) 0.0232(18) 0.0246(17) 0.0009(14) 0.0048(14) 0.0023(15)
C21 0.0275(18) 0.033(2) 0.0268(18) -0.0041(15) 0.0052(15) -0.0053(17)
C22 0.036(2) 0.035(2) 0.0288(19) -0.0063(16) 0.0038(16) -0.0038(18)
C23 0.038(2) 0.035(2) 0.0240(18) -0.0024(16) 0.0066(16) 0.0070(18)
C24 0.0275(19) 0.039(2) 0.033(2) -0.0030(17) 0.0080(15) 0.0018(18)
C25 0.0257(18) 0.033(2) 0.0313(19) -0.0053(16) 0.0044(15) 0.0006(17)
C26 0.0207(16) 0.0194(16) 0.0225(16) -0.0007(13) -0.0023(13) -0.0009(14)
C27 0.0188(15) 0.0187(16) 0.0201(16) 0.0026(12) 0.0015(12) 0.0020(13)
C28 0.0181(16) 0.0246(18) 0.0246(17) 0.0012(14) 0.0010(13) -0.0010(14)
C29 0.0229(17) 0.0212(17) 0.0226(16) 0.0018(13) -0.0019(13) 0.0000(14)
C30 0.0182(16) 0.0204(16) 0.0209(16) -0.0015(13) -0.0001(12) 0.0012(14)
C31 0.0159(15) 0.0220(17) 0.0242(17) 0.0002(13) 0.0000(12) -0.0006(14)
C32 0.0209(16) 0.0274(18) 0.0191(16) 0.0001(13) 0.0020(13) -0.0003(15)
C33 0.0228(17) 0.0214(17) 0.0231(17) 0.0022(13) 0.0020(13) 0.0024(14)
C34 0.0270(18) 0.031(2) 0.0264(18) -0.0015(15) 0.0003(14) -0.0026(16)
C35 0.033(2) 0.039(2) 0.0248(18) -0.0002(16) 0.0053(15) 0.0007(18)
C36 0.029(2) 0.042(2) 0.0290(19) 0.0062(17) 0.0078(16) 0.0011(18)
C37 0.0219(17) 0.035(2) 0.032(2) 0.0048(16) 0.0015(15) -0.0025(16)
C38 0.0225(17) 0.0267(18) 0.0219(16) 0.0018(14) 0.0009(13) 0.0029(15)
C39 0.0144(15) 0.0252(18) 0.0218(16) 0.0015(13) -0.0009(12) 0.0005(14)
C40 0.0199(16) 0.0274(18) 0.0232(17) 0.0000(14) 0.0020(13) -0.0023(15)
C41 0.0228(17) 0.0190(17) 0.0301(18) 0.0014(14) -0.0018(14) -0.0015(14)
C42 0.0202(16) 0.0231(17) 0.0249(17) 0.0028(14) -0.0036(13) 0.0012(14)
C43 0.0230(17) 0.0244(18) 0.0243(17) 0.0014(14) 0.0023(13) 0.0001(15)
C44 0.0218(16) 0.0213(17) 0.0227(17) 0.0028(13) -0.0005(13) -0.0003(14)
C45 0.0220(17) 0.0228(18) 0.0291(18) -0.0013(14) -0.0001(14) 0.0013(15)
C46 0.0287(19) 0.0280(19) 0.0308(19) -0.0003(15) 0.0003(15) -0.0002(17)
C47 0.036(2) 0.028(2) 0.044(2) -0.0021(18) 0.0035(18) 0.0066(18)
C48 0.042(2) 0.038(2) 0.047(3) -0.009(2) 0.010(2) 0.006(2)
C49 0.063(3) 0.045(3) 0.032(2) -0.0001(19) 0.018(2) 0.006(2)
C50 0.046(2) 0.034(2) 0.033(2) 0.0019(17) 0.0076(18) 0.008(2)
C51 0.036(2) 0.031(2) 0.033(2) -0.0040(17) -0.0063(16) -0.0055(18)
C52 0.059(3) 0.031(2) 0.047(3) -0.0021(19) 0.006(2) -0.004(2)
C53 0.036(2) 0.0247(19) 0.038(2) 0.0047(16) 0.0059(17) -0.0036(17)
C54 0.037(2) 0.038(3) 0.066(3) 0.002(2) 0.013(2) -0.003(2)
C55 0.034(2) 0.042(3) 0.057(3) -0.008(2) 0.003(2) 0.014(2)
C56 0.031(2) 0.063(3) 0.061(3) 0.014(3) 0.004(2) 0.006(2)
C57 0.033(2) 0.043(3) 0.041(2) -0.0007(19) -0.0088(18) 0.007(2)
C58 0.041(2) 0.040(3) 0.057(3) 0.011(2) -0.007(2) -0.001(2)
C59 0.050(3) 0.040(2) 0.029(2) 0.0118(18) 0.0018(18) 0.008(2)
C60 0.057(3) 0.045(3) 0.045(3) 0.016(2) 0.016(2) 0.003(2)
C61 0.032(2) 0.038(2) 0.031(2) 0.0014(17) -0.0089(16) 0.0086(18)
C62 0.040(2) 0.048(3) 0.044(3) -0.007(2) -0.015(2) 0.006(2)
C63 0.041(2) 0.031(2) 0.033(2) -0.0076(16) 0.0079(17) -0.0029(18)
C64 0.052(3) 0.052(3) 0.035(2) -0.012(2) 0.005(2) -0.005(2)
C65 0.0257(19) 0.033(2) 0.0301(19) -0.0028(16) -0.0028(15) -0.0045(17)
C66 0.033(2) 0.036(2) 0.040(2) 0.0025(18) 0.0000(17) -0.0054(19)
C67 0.078(4) 0.081(4) 0.065(4) 0.010(3) 0.019(3) 0.002(4)
C68 0.069(4) 0.055(3) 0.053(3) -0.001(3) 0.013(3) 0.001(3)
C69 0.066(3) 0.050(3) 0.045(3) -0.012(2) 0.018(2) -0.011(3)
C70 0.068(3) 0.047(3) 0.041(3) -0.001(2) 0.007(2) -0.008(3)
C71 0.059(3) 0.064(3) 0.044(3) 0.003(2) 0.004(2) -0.004(3)
N1 0.0283(16) 0.0228(16) 0.0336(17) -0.0015(13) -0.0021(13) -0.0027(13)
N2 0.0277(16) 0.0321(18) 0.0388(18) -0.0036(14) 0.0020(14) 0.0083(15)
N3 0.0340(17) 0.0317(18) 0.0259(16) 0.0081(13) -0.0001(13) 0.0043(15)
N4 0.0265(16) 0.0278(16) 0.0285(16) -0.0020(13) 0.0007(12) 0.0003(14)
P1 0.0266(5) 0.0211(4) 0.0283(5) 0.0002(4) 0.0026(4) 0.0011(4)
P2 0.0216(4) 0.0206(4) 0.0226(4) 0.0015(3) 0.0013(3) 0.0007(4)
P3 0.0209(4) 0.0222(4) 0.0204(4) 0.0012(3) -0.0006(3) 0.0009(4)
P4 0.0256(5) 0.0252(5) 0.0214(4) 0.0009(4) 0.0002(3) 0.0016(4)

loop_
_atom_type_symbol
_atom_type_description
_atom_type_scat_dispersion_real
_atom_type_scat_dispersion_imag
_atom_type_scat_source
C C 0.0033 0.0016 'International Tables Vol C Tables 4.2.6.8 and 6.1.1.4'
H H 0 0 'International Tables Vol C Tables 4.2.6.8 and 6.1.1.4'
N N 0.0061 0.0033 'International Tables Vol C Tables 4.2.6.8 and 6.1.1.4'
P P 0.1023 0.0942 'International Tables Vol C Tables 4.2.6.8 and 6.1.1.4'

loop_
_geom_angle_atom_site_label_1
_geom_angle_atom_site_label_2
_geom_angle_atom_site_label_3
_geom_angle
_geom_angle_site_symmetry_1
_geom_angle_site_symmetry_3
_geom_angle_publ_flag
C2 C1 C14 109.1(3) . . ?
C2 C1 C26 117.2(3) . . ?
C14 C1 C26 112.5(3) . . ?
C2 C1 P2 109.0(2) . . ?
C14 C1 P2 111.7(2) . . ?
C26 C1 P2 96.8(2) . . ?
C7 C2 C3 117.5(3) . . ?
C7 C2 C1 123.8(3) . . ?
C3 C2 C1 118.4(3) . . ?
C4 C3 C2 121.3(3) . . ?
C4 C3 H3 119.4 . . ?
C2 C3 H3 119.4 . . ?
C3 C4 C5 121.3(3) . . ?
C3 C4 H4 119.4 . . ?
C5 C4 H4 119.4 . . ?
C4 C5 C6 117.4(3) . . ?
C4 C5 C8 121.9(3) . . ?
C6 C5 C8 120.7(3) . . ?
C7 C6 C5 121.4(3) . . ?
C7 C6 H6 119.3 . . ?
C5 C6 H6 119.3 . . ?
C6 C7 C2 121.1(3) . . ?
C6 C7 H7 119.4 . . ?
C2 C7 H7 119.4 . . ?
C9 C8 C13 118.3(3) . . ?
C9 C8 C5 121.0(3) . . ?
C13 C8 C5 120.7(3) . . ?
C10 C9 C8 120.7(4) . . ?
C10 C9 H9 119.7 . . ?
C8 C9 H9 119.7 . . ?
C11 C10 C9 120.5(4) . . ?
C11 C10 H10 119.8 . . ?
C9 C10 H10 119.8 . . ?
C10 C11 C12 119.5(4) . . ?
C10 C11 H11 120.2 . . ?
C12 C11 H11 120.2 . . ?
C11 C12 C13 120.5(4) . . ?
C11 C12 H12 119.7 . . ?
C13 C12 H12 119.7 . . ?
C12 C13 C8 120.5(4) . . ?
C12 C13 H13 119.7 . . ?
C8 C13 H13 119.7 . . ?
C15 C14 C19 116.6(3) . . ?
C15 C14 C1 122.4(3) . . ?
C19 C14 C1 120.9(3) . . ?
C14 C15 C16 121.8(3) . . ?
C14 C15 H15 119.1 . . ?
C16 C15 H15 119.1 . . ?
C15 C16 C17 121.5(3) . . ?
C15 C16 H16 119.2 . . ?
C17 C16 H16 119.2 . . ?
C18 C17 C16 116.9(3) . . ?
C18 C17 C20 121.5(3) . . ?
C16 C17 C20 121.6(3) . . ?
C19 C18 C17 121.1(3) . . ?
C19 C18 H18 119.5 . . ?
C17 C18 H18 119.5 . . ?
C18 C19 C14 122.1(3) . . ?
C18 C19 H19 118.9 . . ?
C14 C19 H19 118.9 . . ?
C25 C20 C21 117.9(3) . . ?
C25 C20 C17 121.1(3) . . ?
C21 C20 C17 121.0(3) . . ?
C22 C21 C20 121.3(4) . . ?
C22 C21 H21 119.3 . . ?
C20 C21 H21 119.3 . . ?
C23 C22 C21 120.2(4) . . ?
C23 C22 H22 119.9 . . ?
C21 C22 H22 119.9 . . ?
C22 C23 C24 119.0(4) . . ?
C22 C23 H23 120.5 . . ?
C24 C23 H23 120.5 . . ?
C25 C24 C23 120.8(4) . . ?
C25 C24 H24 119.6 . . ?
C23 C24 H24 119.6 . . ?
C24 C25 C20 120.8(4) . . ?
C24 C25 H25 119.6 . . ?
C20 C25 H25 119.6 . . ?
C27 C26 C39 110.2(3) . . ?
C27 C26 C1 113.6(3) . . ?
C39 C26 C1 115.3(3) . . ?
C27 C26 P3 110.9(2) . . ?
C39 C26 P3 110.1(2) . . ?
C1 C26 P3 96.0(2) . . ?
C28 C27 C32 116.5(3) . . ?
C28 C27 C26 121.2(3) . . ?
C32 C27 C26 122.3(3) . . ?
C29 C28 C27 121.8(3) . . ?
C29 C28 H28 119.1 . . ?
C27 C28 H28 119.1 . . ?
C28 C29 C30 121.3(3) . . ?
C28 C29 H29 119.3 . . ?
C30 C29 H29 119.3 . . ?
C29 C30 C31 117.6(3) . . ?
C29 C30 C33 120.7(3) . . ?
C31 C30 C33 121.8(3) . . ?
C32 C31 C30 120.5(3) . . ?
C32 C31 H31 119.7 . . ?
C30 C31 H31 119.7 . . ?
C31 C32 C27 122.1(3) . . ?
C31 C32 H32 118.9 . . ?
C27 C32 H32 118.9 . . ?
C38 C33 C34 118.8(3) . . ?
C38 C33 C30 121.7(3) . . ?
C34 C33 C30 119.5(3) . . ?
C35 C34 C33 120.2(4) . . ?
C35 C34 H34 119.9 . . ?
C33 C34 H34 119.9 . . ?
C36 C35 C34 120.6(4) . . ?
C36 C35 H35 119.7 . . ?
C34 C35 H35 119.7 . . ?
C35 C36 C37 120.0(4) . . ?
C35 C36 H36 120 . . ?
C37 C36 H36 120 . . ?
C38 C37 C36 119.9(4) . . ?
C38 C37 H37 120.1 . . ?
C36 C37 H37 120.1 . . ?
C37 C38 C33 120.6(3) . . ?
C37 C38 H38 119.7 . . ?
C33 C38 H38 119.7 . . ?
C40 C39 C44 116.8(3) . . ?
C40 C39 C26 121.4(3) . . ?
C44 C39 C26 121.8(3) . . ?
C39 C40 C41 121.6(3) . . ?
C39 C40 H40 119.2 . . ?
C41 C40 H40 119.2 . . ?
C42 C41 C40 121.3(3) . . ?
C42 C41 H41 119.4 . . ?
C40 C41 H41 119.4 . . ?
C41 C42 C43 117.3(3) . . ?
C41 C42 C45 121.3(3) . . ?
C43 C42 C45 121.4(3) . . ?
C44 C43 C42 121.2(3) . . ?
C44 C43 H43 119.4 . . ?
C42 C43 H43 119.4 . . ?
C43 C44 C39 121.7(3) . . ?
C43 C44 H44 119.1 . . ?
C39 C44 H44 119.1 . . ?
C50 C45 C46 117.1(3) . . ?
C50 C45 C42 120.5(3) . . ?
C46 C45 C42 122.4(3) . . ?
C47 C46 C45 122.2(4) . . ?
C47 C46 H46 118.9 . . ?
C45 C46 H46 118.9 . . ?
C46 C47 C48 119.4(4) . . ?
C46 C47 H47 120.3 . . ?
C48 C47 H47 120.3 . . ?
C49 C48 C47 119.6(4) . . ?
C49 C48 H48 120.2 . . ?
C47 C48 H48 120.2 . . ?
C48 C49 C50 120.7(4) . . ?
C48 C49 H49 119.7 . . ?
C50 C49 H49 119.7 . . ?
C49 C50 C45 121.0(4) . . ?
C49 C50 H50 119.5 . . ?
C45 C50 H50 119.5 . . ?
N1 C51 C52 114.8(3) . . ?
N1 C51 H51A 108.6 . . ?
C52 C51 H51A 108.6 . . ?
N1 C51 H51B 108.6 . . ?
C52 C51 H51B 108.6 . . ?
H51A C51 H51B 107.5 . . ?
C51 C52 H52A 109.5 . . ?
C51 C52 H52B 109.5 . . ?
H52A C52 H52B 109.5 . . ?
C51 C52 H52C 109.5 . . ?
H52A C52 H52C 109.5 . . ?
H52B C52 H52C 109.5 . . ?
N1 C53 C54 113.6(3) . . ?
N1 C53 H53A 108.8 . . ?
C54 C53 H53A 108.8 . . ?
N1 C53 H53B 108.8 . . ?
C54 C53 H53B 108.8 . . ?
H53A C53 H53B 107.7 . . ?
C53 C54 H54A 109.5 . . ?
C53 C54 H54B 109.5 . . ?
H54A C54 H54B 109.5 . . ?
C53 C54 H54C 109.5 . . ?
H54A C54 H54C 109.5 . . ?
H54B C54 H54C 109.5 . . ?
N2 C55 C56 114.8(4) . . ?
N2 C55 H55A 108.6 . . ?
C56 C55 H55A 108.6 . . ?
N2 C55 H55B 108.6 . . ?
C56 C55 H55B 108.6 . . ?
H55A C55 H55B 107.5 . . ?
C55 C56 H56A 109.5 . . ?
C55 C56 H56B 109.5 . . ?
H56A C56 H56B 109.5 . . ?
C55 C56 H56C 109.5 . . ?
H56A C56 H56C 109.5 . . ?
H56B C56 H56C 109.5 . . ?
N2 C57 C58 115.7(4) . . ?
N2 C57 H57A 108.4 . . ?
C58 C57 H57A 108.4 . . ?
N2 C57 H57B 108.4 . . ?
C58 C57 H57B 108.4 . . ?
H57A C57 H57B 107.4 . . ?
C57 C58 H58A 109.5 . . ?
C57 C58 H58B 109.5 . . ?
H58A C58 H58B 109.5 . . ?
C57 C58 H58C 109.5 . . ?
H58A C58 H58C 109.5 . . ?
H58B C58 H58C 109.5 . . ?
N3 C59 C60 115.0(3) . . ?
N3 C59 H59A 108.5 . . ?
C60 C59 H59A 108.5 . . ?
N3 C59 H59B 108.5 . . ?
C60 C59 H59B 108.5 . . ?
H59A C59 H59B 107.5 . . ?
C59 C60 H60A 109.5 . . ?
C59 C60 H60B 109.5 . . ?
H60A C60 H60B 109.5 . . ?
C59 C60 H60C 109.5 . . ?
H60A C60 H60C 109.5 . . ?
H60B C60 H60C 109.5 . . ?
N3 C61 C62 114.7(3) . . ?
N3 C61 H61A 108.6 . . ?
C62 C61 H61A 108.6 . . ?
N3 C61 H61B 108.6 . . ?
C62 C61 H61B 108.6 . . ?
H61A C61 H61B 107.6 . . ?
C61 C62 H62A 109.5 . . ?
C61 C62 H62B 109.5 . . ?
H62A C62 H62B 109.5 . . ?
C61 C62 H62C 109.5 . . ?
H62A C62 H62C 109.5 . . ?
H62B C62 H62C 109.5 . . ?
N4 C63 C64 114.2(4) . . ?
N4 C63 H63A 108.7 . . ?
C64 C63 H63A 108.7 . . ?
N4 C63 H63B 108.7 . . ?
C64 C63 H63B 108.7 . . ?
H63A C63 H63B 107.6 . . ?
C63 C64 H64A 109.5 . . ?
C63 C64 H64B 109.5 . . ?
H64A C64 H64B 109.5 . . ?
C63 C64 H64C 109.5 . . ?
H64A C64 H64C 109.5 . . ?
H64B C64 H64C 109.5 . . ?
N4 C65 C66 113.2(3) . . ?
N4 C65 H65A 108.9 . . ?
C66 C65 H65A 108.9 . . ?
N4 C65 H65B 108.9 . . ?
C66 C65 H65B 108.9 . . ?
H65A C65 H65B 107.7 . . ?
C65 C66 H66A 109.5 . . ?
C65 C66 H66B 109.5 . . ?
H66A C66 H66B 109.5 . . ?
C65 C66 H66C 109.5 . . ?
H66A C66 H66C 109.5 . . ?
H66B C66 H66C 109.5 . . ?
C68 C67 H67A 109.5 . . ?
C68 C67 H67B 109.5 . . ?
H67A C67 H67B 109.5 . . ?
C68 C67 H67C 109.5 . . ?
H67A C67 H67C 109.5 . . ?
H67B C67 H67C 109.5 . . ?
C67 C68 C69 114.3(5) . . ?
C67 C68 H68A 108.7 . . ?
C69 C68 H68A 108.7 . . ?
C67 C68 H68B 108.7 . . ?
C69 C68 H68B 108.7 . . ?
H68A C68 H68B 107.6 . . ?
C70 C69 C68 116.0(4) . . ?
C70 C69 H69A 108.3 . . ?
C68 C69 H69A 108.3 . . ?
C70 C69 H69B 108.3 . . ?
C68 C69 H69B 108.3 . . ?
H69A C69 H69B 107.4 . . ?
C71 C70 C69 112.7(4) . . ?
C71 C70 H70A 109.1 . . ?
C69 C70 H70A 109.1 . . ?
C71 C70 H70B 109.1 . . ?
C69 C70 H70B 109.1 . . ?
H70A C70 H70B 107.8 . . ?
C70 C71 H71A 109.5 . . ?
C70 C71 H71B 109.5 . . ?
H71A C71 H71B 109.5 . . ?
C70 C71 H71C 109.5 . . ?
H71A C71 H71C 109.5 . . ?
H71B C71 H71C 109.5 . . ?
C53 N1 C51 115.4(3) . . ?
C53 N1 P1 126.1(3) . . ?
C51 N1 P1 114.1(3) . . ?
C57 N2 C55 115.7(3) . . ?
C57 N2 P1 123.6(3) . . ?
C55 N2 P1 115.3(3) . . ?
C61 N3 C59 113.8(3) . . ?
C61 N3 P4 125.2(3) . . ?
C59 N3 P4 117.6(3) . . ?
C65 N4 C63 116.2(3) . . ?
C65 N4 P4 127.2(3) . . ?
C63 N4 P4 113.7(3) . . ?
N2 P1 N1 109.61(16) . . ?
N2 P1 P2 105.88(12) . . ?
N1 P1 P2 93.96(12) . . ?
C1 P2 P3 79.48(10) . . ?
C1 P2 P1 104.34(11) . . ?
P3 P2 P1 111.67(5) . . ?
C26 P3 P2 79.80(11) . . ?
C26 P3 P4 107.54(11) . . ?
P2 P3 P4 94.93(5) . . ?
N4 P4 N3 112.47(16) . . ?
N4 P4 P3 102.42(12) . . ?
N3 P4 P3 94.89(12) . . ?

loop_
_geom_bond_atom_site_label_1
_geom_bond_atom_site_label_2
_geom_bond_distance
_geom_bond_site_symmetry_2
_geom_bond_publ_flag
C1 C2 1.535(4) . ?
C1 C14 1.543(5) . ?
C1 C26 1.619(5) . ?
C1 P2 1.952(3) . ?
C2 C7 1.394(5) . ?
C2 C3 1.399(5) . ?
C3 C4 1.387(5) . ?
C3 H3 0.95 . ?
C4 C5 1.395(5) . ?
C4 H4 0.95 . ?
C5 C6 1.398(5) . ?
C5 C8 1.483(4) . ?
C6 C7 1.387(5) . ?
C6 H6 0.95 . ?
C7 H7 0.95 . ?
C8 C9 1.397(5) . ?
C8 C13 1.398(5) . ?
C9 C10 1.390(5) . ?
C9 H9 0.95 . ?
C10 C11 1.378(6) . ?
C10 H10 0.95 . ?
C11 C12 1.385(6) . ?
C11 H11 0.95 . ?
C12 C13 1.388(5) . ?
C12 H12 0.95 . ?
C13 H13 0.95 . ?
C14 C15 1.384(5) . ?
C14 C19 1.396(5) . ?
C15 C16 1.394(5) . ?
C15 H15 0.95 . ?
C16 C17 1.396(5) . ?
C16 H16 0.95 . ?
C17 C18 1.396(5) . ?
C17 C20 1.493(5) . ?
C18 C19 1.389(5) . ?
C18 H18 0.95 . ?
C19 H19 0.95 . ?
C20 C25 1.386(5) . ?
C20 C21 1.390(5) . ?
C21 C22 1.384(5) . ?
C21 H21 0.95 . ?
C22 C23 1.378(5) . ?
C22 H22 0.95 . ?
C23 C24 1.382(5) . ?
C23 H23 0.95 . ?
C24 C25 1.382(5) . ?
C24 H24 0.95 . ?
C25 H25 0.95 . ?
C26 C27 1.525(5) . ?
C26 C39 1.533(5) . ?
C26 P3 1.958(3) . ?
C27 C28 1.394(4) . ?
C27 C32 1.399(5) . ?
C28 C29 1.384(5) . ?
C28 H28 0.95 . ?
C29 C30 1.394(5) . ?
C29 H29 0.95 . ?
C30 C31 1.396(4) . ?
C30 C33 1.487(5) . ?
C31 C32 1.391(5) . ?
C31 H31 0.95 . ?
C32 H32 0.95 . ?
C33 C38 1.392(5) . ?
C33 C34 1.405(5) . ?
C34 C35 1.388(5) . ?
C34 H34 0.95 . ?
C35 C36 1.373(5) . ?
C35 H35 0.95 . ?
C36 C37 1.393(5) . ?
C36 H36 0.95 . ?
C37 C38 1.390(5) . ?
C37 H37 0.95 . ?
C38 H38 0.95 . ?
C39 C40 1.394(5) . ?
C39 C44 1.398(5) . ?
C40 C41 1.397(5) . ?
C40 H40 0.95 . ?
C41 C42 1.392(5) . ?
C41 H41 0.95 . ?
C42 C43 1.397(5) . ?
C42 C45 1.484(5) . ?
C43 C44 1.391(5) . ?
C43 H43 0.95 . ?
C44 H44 0.95 . ?
C45 C50 1.395(5) . ?
C45 C46 1.395(5) . ?
C46 C47 1.381(5) . ?
C46 H46 0.95 . ?
C47 C48 1.386(6) . ?
C47 H47 0.95 . ?
C48 C49 1.376(6) . ?
C48 H48 0.95 . ?
C49 C50 1.382(6) . ?
C49 H49 0.95 . ?
C50 H50 0.95 . ?
C51 N1 1.470(5) . ?
C51 C52 1.511(6) . ?
C51 H51A 0.99 . ?
C51 H51B 0.99 . ?
C52 H52A 0.98 . ?
C52 H52B 0.98 . ?
C52 H52C 0.98 . ?
C53 N1 1.468(5) . ?
C53 C54 1.514(6) . ?
C53 H53A 0.99 . ?
C53 H53B 0.99 . ?
C54 H54A 0.98 . ?
C54 H54B 0.98 . ?
C54 H54C 0.98 . ?
C55 N2 1.474(5) . ?
C55 C56 1.516(6) . ?
C55 H55A 0.99 . ?
C55 H55B 0.99 . ?
C56 H56A 0.98 . ?
C56 H56B 0.98 . ?
C56 H56C 0.98 . ?
C57 N2 1.464(5) . ?
C57 C58 1.510(5) . ?
C57 H57A 0.99 . ?
C57 H57B 0.99 . ?
C58 H58A 0.98 . ?
C58 H58B 0.98 . ?
C58 H58C 0.98 . ?
C59 N3 1.481(5) . ?
C59 C60 1.507(6) . ?
C59 H59A 0.99 . ?
C59 H59B 0.99 . ?
C60 H60A 0.98 . ?
C60 H60B 0.98 . ?
C60 H60C 0.98 . ?
C61 N3 1.465(5) . ?
C61 C62 1.522(5) . ?
C61 H61A 0.99 . ?
C61 H61B 0.99 . ?
C62 H62A 0.98 . ?
C62 H62B 0.98 . ?
C62 H62C 0.98 . ?
C63 N4 1.471(5) . ?
C63 C64 1.515(6) . ?
C63 H63A 0.99 . ?
C63 H63B 0.99 . ?
C64 H64A 0.98 . ?
C64 H64B 0.98 . ?
C64 H64C 0.98 . ?
C65 N4 1.463(5) . ?
C65 C66 1.534(5) . ?
C65 H65A 0.99 . ?
C65 H65B 0.99 . ?
C66 H66A 0.98 . ?
C66 H66B 0.98 . ?
C66 H66C 0.98 . ?
C67 C68 1.471(7) . ?
C67 H67A 0.98 . ?
C67 H67B 0.98 . ?
C67 H67C 0.98 . ?
C68 C69 1.513(7) . ?
C68 H68A 0.99 . ?
C68 H68B 0.99 . ?
C69 C70 1.509(7) . ?
C69 H69A 0.99 . ?
C69 H69B 0.99 . ?
C70 C71 1.505(7) . ?
C70 H70A 0.99 . ?
C70 H70B 0.99 . ?
C71 H71A 0.98 . ?
C71 H71B 0.98 . ?
C71 H71C 0.98 . ?
N1 P1 1.700(3) . ?
N2 P1 1.697(3) . ?
N3 P4 1.703(3) . ?
N4 P4 1.691(3) . ?
P1 P2 2.2639(13) . ?
P2 P3 2.2087(13) . ?
P3 P4 2.2473(13) . ?

loop_
_geom_torsion_atom_site_label_1
_geom_torsion_atom_site_label_2
_geom_torsion_atom_site_label_3
_geom_torsion_atom_site_label_4
_geom_torsion
_geom_torsion_site_symmetry_1
_geom_torsion_site_symmetry_2
_geom_torsion_site_symmetry_3
_geom_torsion_site_symmetry_4
_geom_torsion_publ_flag
C14 C1 C2 C7 -94.4(4) . . . . ?
C26 C1 C2 C7 34.9(4) . . . . ?
P2 C1 C2 C7 143.3(3) . . . . ?
C14 C1 C2 C3 79.7(4) . . . . ?
C26 C1 C2 C3 -151.0(3) . . . . ?
P2 C1 C2 C3 -42.5(4) . . . . ?
C7 C2 C3 C4 -0.5(5) . . . . ?
C1 C2 C3 C4 -175.0(3) . . . . ?
C2 C3 C4 C5 0.8(5) . . . . ?
C3 C4 C5 C6 -0.8(5) . . . . ?
C3 C4 C5 C8 179.7(3) . . . . ?
C4 C5 C6 C7 0.6(5) . . . . ?
C8 C5 C6 C7 -179.9(3) . . . . ?
C5 C6 C7 C2 -0.3(5) . . . . ?
C3 C2 C7 C6 0.2(5) . . . . ?
C1 C2 C7 C6 174.4(3) . . . . ?
C4 C5 C8 C9 39.1(5) . . . . ?
C6 C5 C8 C9 -140.4(4) . . . . ?
C4 C5 C8 C13 -142.5(3) . . . . ?
C6 C5 C8 C13 38.0(5) . . . . ?
C13 C8 C9 C10 0.0(5) . . . . ?
C5 C8 C9 C10 178.5(3) . . . . ?
C8 C9 C10 C11 0.5(6) . . . . ?
C9 C10 C11 C12 -0.2(6) . . . . ?
C10 C11 C12 C13 -0.6(6) . . . . ?
C11 C12 C13 C8 1.1(6) . . . . ?
C9 C8 C13 C12 -0.8(5) . . . . ?
C5 C8 C13 C12 -179.3(3) . . . . ?
C2 C1 C14 C15 -2.9(4) . . . . ?
C26 C1 C14 C15 -134.7(3) . . . . ?
P2 C1 C14 C15 117.7(3) . . . . ?
C2 C1 C14 C19 -180.0(3) . . . . ?
C26 C1 C14 C19 48.2(4) . . . . ?
P2 C1 C14 C19 -59.4(4) . . . . ?
C19 C14 C15 C16 0.3(5) . . . . ?
C1 C14 C15 C16 -176.9(3) . . . . ?
C14 C15 C16 C17 1.1(6) . . . . ?
C15 C16 C17 C18 -1.5(5) . . . . ?
C15 C16 C17 C20 177.6(3) . . . . ?
C16 C17 C18 C19 0.6(5) . . . . ?
C20 C17 C18 C19 -178.5(3) . . . . ?
C17 C18 C19 C14 0.8(5) . . . . ?
C15 C14 C19 C18 -1.3(5) . . . . ?
C1 C14 C19 C18 176.0(3) . . . . ?
C18 C17 C20 C25 -26.8(5) . . . . ?
C16 C17 C20 C25 154.1(4) . . . . ?
C18 C17 C20 C21 152.9(4) . . . . ?
C16 C17 C20 C21 -26.1(5) . . . . ?
C25 C20 C21 C22 -1.2(6) . . . . ?
C17 C20 C21 C22 179.0(4) . . . . ?
C20 C21 C22 C23 1.1(6) . . . . ?
C21 C22 C23 C24 -0.4(6) . . . . ?
C22 C23 C24 C25 -0.1(6) . . . . ?
C23 C24 C25 C20 0.0(6) . . . . ?
C21 C20 C25 C24 0.7(6) . . . . ?
C17 C20 C25 C24 -179.5(4) . . . . ?
C2 C1 C26 C27 -104.5(3) . . . . ?
C14 C1 C26 C27 23.2(4) . . . . ?
P2 C1 C26 C27 140.1(2) . . . . ?
C2 C1 C26 C39 24.1(4) . . . . ?
C14 C1 C26 C39 151.7(3) . . . . ?
P2 C1 C26 C39 -91.4(3) . . . . ?
C2 C1 C26 P3 139.6(2) . . . . ?
C14 C1 C26 P3 -92.7(3) . . . . ?
P2 C1 C26 P3 24.18(18) . . . . ?
C39 C26 C27 C28 -83.3(4) . . . . ?
C1 C26 C27 C28 47.9(4) . . . . ?
P3 C26 C27 C28 154.6(3) . . . . ?
C39 C26 C27 C32 95.4(4) . . . . ?
C1 C26 C27 C32 -133.5(3) . . . . ?
P3 C26 C27 C32 -26.8(4) . . . . ?
C32 C27 C28 C29 2.6(5) . . . . ?
C26 C27 C28 C29 -178.7(3) . . . . ?
C27 C28 C29 C30 0.2(5) . . . . ?
C28 C29 C30 C31 -3.5(5) . . . . ?
C28 C29 C30 C33 175.8(3) . . . . ?
C29 C30 C31 C32 3.9(5) . . . . ?
C33 C30 C31 C32 -175.4(3) . . . . ?
C30 C31 C32 C27 -1.2(5) . . . . ?
C28 C27 C32 C31 -2.1(5) . . . . ?
C26 C27 C32 C31 179.2(3) . . . . ?
C29 C30 C33 C38 148.2(3) . . . . ?
C31 C30 C33 C38 -32.5(5) . . . . ?
C29 C30 C33 C34 -33.5(5) . . . . ?
C31 C30 C33 C34 145.8(3) . . . . ?
C38 C33 C34 C35 -0.7(5) . . . . ?
C30 C33 C34 C35 -179.0(3) . . . . ?
C33 C34 C35 C36 0.3(6) . . . . ?
C34 C35 C36 C37 0.6(6) . . . . ?
C35 C36 C37 C38 -0.9(6) . . . . ?
C36 C37 C38 C33 0.5(6) . . . . ?
C34 C33 C38 C37 0.3(5) . . . . ?
C30 C33 C38 C37 178.5(3) . . . . ?
C27 C26 C39 C40 -11.4(4) . . . . ?
C1 C26 C39 C40 -141.6(3) . . . . ?
P3 C26 C39 C40 111.2(3) . . . . ?
C27 C26 C39 C44 172.3(3) . . . . ?
C1 C26 C39 C44 42.1(4) . . . . ?
P3 C26 C39 C44 -65.1(4) . . . . ?
C44 C39 C40 C41 2.1(5) . . . . ?
C26 C39 C40 C41 -174.3(3) . . . . ?
C39 C40 C41 C42 0.3(5) . . . . ?
C40 C41 C42 C43 -2.7(5) . . . . ?
C40 C41 C42 C45 176.3(3) . . . . ?
C41 C42 C43 C44 2.8(5) . . . . ?
C45 C42 C43 C44 -176.3(3) . . . . ?
C42 C43 C44 C39 -0.4(5) . . . . ?
C40 C39 C44 C43 -2.1(5) . . . . ?
C26 C39 C44 C43 174.3(3) . . . . ?
C41 C42 C45 C50 -147.3(4) . . . . ?
C43 C42 C45 C50 31.8(5) . . . . ?
C41 C42 C45 C46 32.6(5) . . . . ?
C43 C42 C45 C46 -148.3(4) . . . . ?
C50 C45 C46 C47 0.2(6) . . . . ?
C42 C45 C46 C47 -179.7(4) . . . . ?
C45 C46 C47 C48 -0.4(6) . . . . ?
C46 C47 C48 C49 0.0(7) . . . . ?
C47 C48 C49 C50 0.6(7) . . . . ?
C48 C49 C50 C45 -0.8(7) . . . . ?
C46 C45 C50 C49 0.4(6) . . . . ?
C42 C45 C50 C49 -179.7(4) . . . . ?
C67 C68 C69 C70 -174.4(5) . . . . ?
C68 C69 C70 C71 175.8(4) . . . . ?
C54 C53 N1 C51 -54.2(4) . . . . ?
C54 C53 N1 P1 151.1(3) . . . . ?
C52 C51 N1 C53 -62.1(5) . . . . ?
C52 C51 N1 P1 95.6(4) . . . . ?
C58 C57 N2 C55 -43.6(5) . . . . ?
C58 C57 N2 P1 163.6(3) . . . . ?
C56 C55 N2 C57 -59.6(5) . . . . ?
C56 C55 N2 P1 95.5(4) . . . . ?
C62 C61 N3 C59 -60.5(5) . . . . ?
C62 C61 N3 P4 98.0(4) . . . . ?
C60 C59 N3 C61 -155.2(4) . . . . ?
C60 C59 N3 P4 44.6(5) . . . . ?
C66 C65 N4 C63 -64.0(4) . . . . ?
C66 C65 N4 P4 137.1(3) . . . . ?
C64 C63 N4 C65 -78.7(4) . . . . ?
C64 C63 N4 P4 83.1(4) . . . . ?
C57 N2 P1 N1 -69.0(4) . . . . ?
C55 N2 P1 N1 138.1(3) . . . . ?
C57 N2 P1 P2 31.2(4) . . . . ?
C55 N2 P1 P2 -121.7(3) . . . . ?
C53 N1 P1 N2 48.3(3) . . . . ?
C51 N1 P1 N2 -106.7(3) . . . . ?
C53 N1 P1 P2 -60.2(3) . . . . ?
C51 N1 P1 P2 144.9(2) . . . . ?
C65 N4 P4 N3 56.6(3) . . . . ?
C63 N4 P4 N3 -102.8(3) . . . . ?
C65 N4 P4 P3 -44.1(3) . . . . ?
C63 N4 P4 P3 156.6(2) . . . . ?
C61 N3 P4 N4 -41.3(4) . . . . ?
C59 N3 P4 N4 116.4(3) . . . . ?
C61 N3 P4 P3 64.3(3) . . . . ?
C59 N3 P4 P3 -138.0(3) . . . . ?
